data_7129261
loop_
_publ_author_name
'Cui, Haiyan'
'Wang, Liting'
'Ruan, Huapeng'
'Liu, Min'
'Feng, Zhongtao'
'Wang, Jie'
'Zhao, Yue'
'Wang, Xinping'

_publ_section_title
;
 Controlling the unpaired electron by electrostatic attraction in the
 solid state
;
_journal_name_full 'Chemical Communications'
_journal_paper_doi 10.1039/D1CC05244F
_journal_year 2021
_chemical_formula_sum 'C36 H46 K O10'
_chemical_formula_weight 677.83
_space_group_crystal_system orthorhombic
_space_group_IT_number 19
_space_group_name_Hall 'P 2ac 2ab'
_space_group_name_H-M_alt 'P 21 21 21'
_atom_sites_solution_hydrogens geom
_audit_creation_method SHELXL-2018/3
_audit_update_record
;
2021-02-06 deposited with the CCDC.	2021-11-16 downloaded from the CCDC.
;
_cell_angle_alpha 90
_cell_angle_beta 90
_cell_angle_gamma 90
_cell_formula_units_Z 4
_cell_length_a 8.0229(5)
_cell_length_b 22.4041(14)
_cell_length_c 24.5984(16)
_cell_measurement_reflns_used 7112
_cell_measurement_temperature 296(2)
_cell_measurement_theta_max 22.12
_cell_measurement_theta_min 2.46
_cell_volume 4421.5(5)
_computing_structure_refinement 'SHELXL-2018/3 (Sheldrick, 2018)'
_computing_structure_solution 'SHELXT 2014/4 (Sheldrick, 2014)'
_diffrn_ambient_temperature 296(2)
_diffrn_measured_fraction_theta_full 0.995
_diffrn_measured_fraction_theta_max 0.995
_diffrn_measurement_device_type 'Bruker APEX-II CCD'
_diffrn_radiation_type MoK\a
_diffrn_radiation_wavelength 0.71073
_diffrn_reflns_av_R_equivalents 0.0490
_diffrn_reflns_av_unetI/netI 0.0424
_diffrn_reflns_Laue_measured_fraction_full 0.995
_diffrn_reflns_Laue_measured_fraction_max 0.995
_diffrn_reflns_limit_h_max 6
_diffrn_reflns_limit_h_min -9
_diffrn_reflns_limit_k_max 26
_diffrn_reflns_limit_k_min -26
_diffrn_reflns_limit_l_max 29
_diffrn_reflns_limit_l_min -29
_diffrn_reflns_number 33362
_diffrn_reflns_point_group_measured_fraction_full 0.997
_diffrn_reflns_point_group_measured_fraction_max 0.997
_diffrn_reflns_theta_full 25.007
_diffrn_reflns_theta_max 25.007
_diffrn_reflns_theta_min 1.889
_exptl_absorpt_coefficient_mu 0.164
_exptl_crystal_colour Black
_exptl_crystal_density_diffrn 1.018
_exptl_crystal_description Prism
_exptl_crystal_F_000 1444
_exptl_crystal_size_max 0.160
_exptl_crystal_size_mid 0.130
_exptl_crystal_size_min 0.110
_refine_diff_density_max 0.320
_refine_diff_density_min -0.212
_refine_diff_density_rms 0.057
_refine_ls_abs_structure_details
;
 Flack x determined using 2525 quotients [(I+)-(I-)]/[(I+)+(I-)]
 (Parsons, Flack and Wagner, Acta Cryst. B69 (2013) 249-259).
;
_refine_ls_abs_structure_Flack 0.010(19)
_refine_ls_extinction_method none
_refine_ls_goodness_of_fit_ref 1.025
_refine_ls_hydrogen_treatment constr
_refine_ls_matrix_type full
_refine_ls_number_parameters 593
_refine_ls_number_reflns 7772
_refine_ls_number_restraints 216
_refine_ls_restrained_S_all 1.019
_refine_ls_R_factor_all 0.0664
_refine_ls_R_factor_gt 0.0551
_refine_ls_shift/su_max 0.001
_refine_ls_shift/su_mean 0.000
_refine_ls_structure_factor_coef Fsqd
_refine_ls_weighting_details 'w=1/[\s^2^(Fo^2^)+(0.1047P)^2^+1.1455P] where P=(Fo^2^+2Fc^2^)/3'
_refine_ls_weighting_scheme calc
_refine_ls_wR_factor_gt 0.1542
_refine_ls_wR_factor_ref 0.1649
_reflns_Friedel_coverage 0.775
_reflns_Friedel_fraction_full 0.998
_reflns_Friedel_fraction_max 0.998
_reflns_number_gt 6711
_reflns_number_total 7772
_reflns_threshold_expression 'I > 2\s(I)'
_cod_data_source_file d1cc05244f2.cif
_cod_data_source_block a_a_sq
_cod_database_code 7129261
_shelx_shelxl_version_number 2018/3
_shelx_space_group_comment
;
The symmetry employed for this shelxl refinement is uniquely defined
by the following loop, which should always be used as a source of
symmetry information in preference to the above space-group names.
They are only intended as comments.
;
_shelx_estimated_absorpt_t_min 0.974
_shelx_estimated_absorpt_t_max 0.982

loop_
_space_group_symop_operation_xyz
'x, y, z'
'-x+1/2, -y, z+1/2'
'-x, y+1/2, -z+1/2'
'x+1/2, -y+1/2, -z'

loop_
_atom_site_label
_atom_site_type_symbol
_atom_site_fract_x
_atom_site_fract_y
_atom_site_fract_z
_atom_site_U_iso_or_equiv
_atom_site_adp_type
_atom_site_occupancy
_atom_site_site_symmetry_order
_atom_site_calc_flag
_atom_site_refinement_flags_posn
_atom_site_refinement_flags_adp
_atom_site_refinement_flags_occupancy
_atom_site_disorder_assembly
_atom_site_disorder_group
C2 C 0.3998(5) 0.44869(16) 0.58571(16) 0.0336(8) Uani 1 1 d . . . . .
C3 C 0.4079(5) 0.40610(17) 0.63043(16) 0.0347(9) Uani 1 1 d . . . . .
C4 C 0.4568(5) 0.42717(16) 0.68424(15) 0.0319(8) Uani 1 1 d . . . . .
C5 C 0.4993(5) 0.48706(16) 0.69429(15) 0.0325(8) Uani 1 1 d . . . . .
C6 C 0.4920(5) 0.53007(16) 0.65001(15) 0.0313(8) Uani 1 1 d . . . . .
C7 C 0.4453(5) 0.51135(16) 0.59726(15) 0.0332(8) Uani 1 1 d . . . . .
C8 C 0.4413(5) 0.55360(17) 0.55485(16) 0.0374(9) Uani 1 1 d . . . . .
H8 H 0.411440 0.540933 0.520186 0.045 Uiso 1 1 calc R U . . .
C9 C 0.4802(6) 0.61334(17) 0.56269(16) 0.0401(9) Uani 1 1 d . . . . .
C10 C 0.5248(6) 0.63108(18) 0.61475(16) 0.0446(10) Uani 1 1 d . . . . .
H10 H 0.550819 0.670920 0.621142 0.054 Uiso 1 1 calc R U . . .
C11 C 0.5314(6) 0.59077(17) 0.65743(15) 0.0382(9) Uani 1 1 d . . . . .
C12 C 0.5804(7) 0.61206(18) 0.71261(17) 0.0493(12) Uani 1 1 d . . . . .
C13 C 0.6016(6) 0.56552(18) 0.75780(16) 0.0438(10) Uani 1 1 d . . . . .
C14 C 0.5511(5) 0.50344(17) 0.74683(15) 0.0355(8) Uani 1 1 d . . . . .
C15 C 0.5565(6) 0.46168(18) 0.78870(16) 0.0421(10) Uani 1 1 d . . . . .
H15 H 0.591714 0.473450 0.823092 0.051 Uiso 1 1 calc R U . . .
C16 C 0.5100(6) 0.40249(17) 0.77993(17) 0.0414(9) Uani 1 1 d . . . . .
C17 C 0.4648(5) 0.38636(17) 0.72778(16) 0.0376(9) Uani 1 1 d . . . . .
H17 H 0.438349 0.346621 0.721063 0.045 Uiso 1 1 calc R U . . .
C18 C 0.4781(7) 0.6569(2) 0.51461(17) 0.0502(11) Uani 1 1 d . . . . .
C19 C 0.3274(11) 0.6482(3) 0.4783(3) 0.096(2) Uani 1 1 d . . . . .
H19A H 0.227770 0.656066 0.498696 0.143 Uiso 1 1 calc R U . . .
H19B H 0.325320 0.607767 0.465316 0.143 Uiso 1 1 calc R U . . .
H19C H 0.333817 0.675050 0.448038 0.143 Uiso 1 1 calc R U . . .
C20 C 0.6328(12) 0.6447(4) 0.4801(3) 0.116(3) Uani 1 1 d . . . . .
H20A H 0.634286 0.671288 0.449527 0.174 Uiso 1 1 calc R U . . .
H20B H 0.630365 0.604155 0.467451 0.174 Uiso 1 1 calc R U . . .
H20C H 0.730999 0.650888 0.501694 0.174 Uiso 1 1 calc R U . . .
C21 C 0.4795(13) 0.7213(2) 0.5335(2) 0.097(3) Uani 1 1 d . . . . .
H21A H 0.473234 0.747293 0.502559 0.145 Uiso 1 1 calc R U . . .
H21B H 0.580553 0.729071 0.553165 0.145 Uiso 1 1 calc R U . . .
H21C H 0.385485 0.728325 0.556818 0.145 Uiso 1 1 calc R U . . .
C22 C 0.5158(7) 0.3553(2) 0.82522(18) 0.0493(11) Uani 1 1 d . . . . .
C23 C 0.5280(9) 0.3831(2) 0.88107(18) 0.0644(15) Uani 1 1 d . . . . .
H23A H 0.530163 0.352222 0.908104 0.097 Uiso 1 1 calc R U . . .
H23B H 0.433348 0.408464 0.887116 0.097 Uiso 1 1 calc R U . . .
H23C H 0.628334 0.406329 0.883451 0.097 Uiso 1 1 calc R U . . .
C24 C 0.6637(10) 0.3141(3) 0.8155(3) 0.094(2) Uani 1 1 d . . . . .
H24A H 0.659324 0.298930 0.779022 0.141 Uiso 1 1 calc R U . . .
H24B H 0.659687 0.281492 0.840742 0.141 Uiso 1 1 calc R U . . .
H24C H 0.765445 0.335992 0.820545 0.141 Uiso 1 1 calc R U . . .
C25 C 0.3562(10) 0.3180(3) 0.8247(2) 0.0789(19) Uani 1 1 d . . . . .
H25A H 0.344593 0.298746 0.790085 0.118 Uiso 1 1 calc R U . . .
H25B H 0.261912 0.343497 0.830988 0.118 Uiso 1 1 calc R U . . .
H25C H 0.361757 0.288351 0.852860 0.118 Uiso 1 1 calc R U . . .
C26 C 0.0390(15) 0.4533(5) 0.4593(5) 0.061(3) Uani 0.534(8) 1 d . U P A 1
H26A H 0.155460 0.460034 0.467847 0.073 Uiso 0.534(8) 1 calc R U P A 1
H26B H -0.008218 0.490500 0.446316 0.073 Uiso 0.534(8) 1 calc R U P A 1
C27 C 0.0242(14) 0.4057(6) 0.4154(5) 0.057(3) Uani 0.534(8) 1 d . U P A 1
H27A H -0.092467 0.398501 0.407358 0.069 Uiso 0.534(8) 1 calc R U P A 1
H27B H 0.078157 0.419401 0.382430 0.069 Uiso 0.534(8) 1 calc R U P A 1
C28 C 0.0632(12) 0.3039(5) 0.3968(4) 0.047(2) Uani 0.534(8) 1 d . U P A 1
H28A H 0.104536 0.312757 0.360682 0.056 Uiso 0.534(8) 1 calc R U P A 1
H28B H -0.056184 0.297586 0.394502 0.056 Uiso 0.534(8) 1 calc R U P A 1
C29 C 0.1452(14) 0.2491(5) 0.4179(4) 0.044(2) Uani 0.534(8) 1 d . U P A 1
H29A H 0.124144 0.215985 0.393389 0.053 Uiso 0.534(8) 1 calc R U P A 1
H29B H 0.264688 0.255222 0.419926 0.053 Uiso 0.534(8) 1 calc R U P A 1
C30 C 0.1533(12) 0.1796(4) 0.4897(4) 0.044(2) Uani 0.534(8) 1 d . U P A 1
H30A H 0.129471 0.147729 0.464220 0.053 Uiso 0.534(8) 1 calc R U P A 1
H30B H 0.273342 0.183417 0.492848 0.053 Uiso 0.534(8) 1 calc R U P A 1
C31 C 0.0823(12) 0.1650(4) 0.5428(4) 0.0407(19) Uani 0.534(8) 1 d . U P A 1
H31A H -0.037928 0.161820 0.539851 0.049 Uiso 0.534(8) 1 calc R U P A 1
H31B H 0.125499 0.126957 0.555150 0.049 Uiso 0.534(8) 1 calc R U P A 1
C32 C 0.0772(13) 0.1935(5) 0.6359(5) 0.050(2) Uani 0.534(8) 1 d . U P A 1
H32A H 0.143061 0.159752 0.647988 0.060 Uiso 0.534(8) 1 calc R U P A 1
H32B H -0.039645 0.182525 0.637120 0.060 Uiso 0.534(8) 1 calc R U P A 1
C33 C 0.0076(14) 0.3406(5) 0.6919(4) 0.055(3) Uani 0.534(8) 1 d . U P A 1
H33A H 0.121998 0.354042 0.695633 0.066 Uiso 0.534(8) 1 calc R U P A 1
H33B H -0.032892 0.329039 0.727527 0.066 Uiso 0.534(8) 1 calc R U P A 1
C34 C -0.0981(14) 0.3901(5) 0.6695(4) 0.051(2) Uani 0.534(8) 1 d . U P A 1
H34A H -0.209817 0.375152 0.663032 0.061 Uiso 0.534(8) 1 calc R U P A 1
H34B H -0.105526 0.421849 0.696162 0.061 Uiso 0.534(8) 1 calc R U P A 1
C35 C -0.1376(13) 0.4570(4) 0.5943(4) 0.045(2) Uani 0.534(8) 1 d . U P A 1
H35A H -0.159777 0.489626 0.619215 0.053 Uiso 0.534(8) 1 calc R U P A 1
H35B H -0.243143 0.438868 0.584437 0.053 Uiso 0.534(8) 1 calc R U P A 1
C36 C -0.0527(13) 0.4799(4) 0.5449(5) 0.047(2) Uani 0.534(8) 1 d . U P A 1
H36A H -0.113399 0.513878 0.530483 0.057 Uiso 0.534(8) 1 calc R U P A 1
H36B H 0.059253 0.492897 0.553950 0.057 Uiso 0.534(8) 1 calc R U P A 1
C1 C 0.1100(13) 0.2486(5) 0.6729(4) 0.046(2) Uani 0.534(8) 1 d . U P A 1
H1A H 0.091672 0.238300 0.710739 0.055 Uiso 0.534(8) 1 calc R U P A 1
H1B H 0.224084 0.262209 0.668771 0.055 Uiso 0.534(8) 1 calc R U P A 1
K1 K 0.14412(12) 0.33184(4) 0.54647(4) 0.0424(2) Uani 1 1 d . . . . .
O1 O 0.3576(4) 0.43300(12) 0.53879(10) 0.0410(6) Uani 1 1 d . . . . .
O2 O 0.3739(4) 0.35172(11) 0.62272(11) 0.0419(7) Uani 1 1 d . . . . .
O3 O 0.6057(7) 0.66368(14) 0.72309(13) 0.0879(16) Uani 1 1 d . . . . .
O4 O 0.6621(5) 0.58196(14) 0.80067(12) 0.0608(10) Uani 1 1 d . . . . .
O5 O -0.0462(9) 0.4344(3) 0.5060(3) 0.0479(18) Uani 0.534(8) 1 d . U P A 1
O6 O 0.0981(9) 0.3535(4) 0.4329(3) 0.0486(18) Uani 0.534(8) 1 d . U P A 1
O7 O 0.0828(9) 0.2357(3) 0.4694(3) 0.0419(17) Uani 0.534(8) 1 d . U P A 1
O8 O 0.1246(9) 0.2105(3) 0.5807(3) 0.0429(18) Uani 0.534(8) 1 d . U P A 1
O9 O 0.0002(10) 0.2926(4) 0.6569(3) 0.049(2) Uani 0.534(8) 1 d . U P A 1
O10 O -0.0329(9) 0.4137(3) 0.6200(3) 0.0464(17) Uani 0.534(8) 1 d . U P A 1
C30' C 0.1483(17) 0.1689(5) 0.5146(6) 0.055(3) Uani 0.466(8) 1 d . U P A 2
H30C H 0.268467 0.171370 0.518190 0.065 Uiso 0.466(8) 1 calc R U P A 2
H30D H 0.122419 0.133324 0.493693 0.065 Uiso 0.466(8) 1 calc R U P A 2
C31' C 0.0730(15) 0.1640(5) 0.5687(6) 0.054(3) Uani 0.466(8) 1 d . U P A 2
H31C H -0.047019 0.160131 0.565285 0.065 Uiso 0.466(8) 1 calc R U P A 2
H31D H 0.115023 0.128665 0.586922 0.065 Uiso 0.466(8) 1 calc R U P A 2
C33' C -0.0183(17) 0.3650(6) 0.6823(5) 0.051(3) Uani 0.466(8) 1 d . U P A 2
H33C H 0.095165 0.379478 0.685707 0.061 Uiso 0.466(8) 1 calc R U P A 2
H33D H -0.063437 0.359218 0.718537 0.061 Uiso 0.466(8) 1 calc R U P A 2
C28' C 0.0884(15) 0.2748(6) 0.4043(4) 0.045(2) Uani 0.466(8) 1 d . U P A 2
H28C H 0.136047 0.276523 0.368132 0.054 Uiso 0.466(8) 1 calc R U P A 2
H28D H -0.030449 0.267844 0.400791 0.054 Uiso 0.466(8) 1 calc R U P A 2
O5' O -0.0377(12) 0.4267(4) 0.4846(4) 0.056(2) Uani 0.466(8) 1 d . U P A 2
C34' C -0.1224(16) 0.4094(6) 0.6516(5) 0.055(3) Uani 0.466(8) 1 d . U P A 2
H34C H -0.231628 0.392518 0.644496 0.066 Uiso 0.466(8) 1 calc R U P A 2
H34D H -0.136902 0.445116 0.673276 0.066 Uiso 0.466(8) 1 calc R U P A 2
O10' O -0.0395(11) 0.4251(4) 0.5986(4) 0.055(2) Uani 0.466(8) 1 d . U P A 2
O7' O 0.0887(11) 0.2201(4) 0.4863(4) 0.049(2) Uani 0.466(8) 1 d . U P A 2
C32' C 0.0702(18) 0.2122(7) 0.6551(6) 0.063(3) Uani 0.466(8) 1 d . U P A 2
H32C H 0.143585 0.183842 0.672955 0.076 Uiso 0.466(8) 1 calc R U P A 2
H32D H -0.043052 0.197488 0.658561 0.076 Uiso 0.466(8) 1 calc R U P A 2
C29' C 0.1660(15) 0.2248(5) 0.4354(5) 0.052(3) Uani 0.466(8) 1 d . U P A 2
H29C H 0.152906 0.187744 0.415482 0.062 Uiso 0.466(8) 1 calc R U P A 2
H29D H 0.284182 0.232297 0.440078 0.062 Uiso 0.466(8) 1 calc R U P A 2
C35' C -0.1280(17) 0.4673(5) 0.5678(6) 0.053(3) Uani 0.466(8) 1 d . U P A 2
H35C H -0.139522 0.504077 0.588243 0.063 Uiso 0.466(8) 1 calc R U P A 2
H35D H -0.238613 0.452251 0.559708 0.063 Uiso 0.466(8) 1 calc R U P A 2
C36' C -0.0383(18) 0.4785(6) 0.5178(6) 0.064(3) Uani 0.466(8) 1 d . U P A 2
H36C H -0.090612 0.511165 0.498339 0.077 Uiso 0.466(8) 1 calc R U P A 2
H36D H 0.075487 0.489976 0.526078 0.077 Uiso 0.466(8) 1 calc R U P A 2
O6' O 0.1159(11) 0.3295(4) 0.4313(3) 0.055(2) Uani 0.466(8) 1 d . U P A 2
C26' C 0.0562(16) 0.4338(6) 0.4381(6) 0.055(3) Uani 0.466(8) 1 d . U P A 2
H26C H 0.171934 0.440457 0.447701 0.066 Uiso 0.466(8) 1 calc R U P A 2
H26D H 0.016968 0.468320 0.417979 0.066 Uiso 0.466(8) 1 calc R U P A 2
C1' C 0.084(2) 0.2720(7) 0.6832(6) 0.073(4) Uani 0.466(8) 1 d . U P A 2
H1'A H 0.048021 0.268848 0.720688 0.088 Uiso 0.466(8) 1 calc R U P A 2
H1'B H 0.198503 0.285897 0.682592 0.088 Uiso 0.466(8) 1 calc R U P A 2
O9' O -0.0208(13) 0.3122(5) 0.6541(4) 0.056(3) Uani 0.466(8) 1 d . U P A 2
O8' O 0.1124(12) 0.2158(4) 0.5998(4) 0.054(3) Uani 0.466(8) 1 d . U P A 2
C27' C 0.0420(17) 0.3790(6) 0.4033(5) 0.059(3) Uani 0.466(8) 1 d . U P A 2
H27C H -0.074365 0.370628 0.395809 0.070 Uiso 0.466(8) 1 calc R U P A 2
H27D H 0.098608 0.385419 0.368952 0.070 Uiso 0.466(8) 1 calc R U P A 2

loop_
_atom_site_aniso_label
_atom_site_aniso_U_11
_atom_site_aniso_U_22
_atom_site_aniso_U_33
_atom_site_aniso_U_23
_atom_site_aniso_U_13
_atom_site_aniso_U_12
C2 0.032(2) 0.0311(18) 0.0381(19) -0.0093(15) 0.0035(16) 0.0013(15)
C3 0.029(2) 0.0335(19) 0.042(2) -0.0089(16) 0.0020(16) 0.0028(16)
C4 0.029(2) 0.0298(17) 0.0363(18) -0.0056(14) 0.0013(16) 0.0023(15)
C5 0.028(2) 0.0335(18) 0.0360(19) -0.0052(15) 0.0045(16) 0.0000(16)
C6 0.0275(19) 0.0312(17) 0.0353(18) -0.0025(14) 0.0022(16) -0.0001(15)
C7 0.029(2) 0.0321(18) 0.038(2) -0.0026(15) 0.0059(16) -0.0003(16)
C8 0.036(2) 0.040(2) 0.036(2) -0.0026(16) 0.0006(17) 0.0016(17)
C9 0.045(2) 0.038(2) 0.037(2) 0.0041(16) 0.0032(18) 0.0002(18)
C10 0.057(3) 0.0300(19) 0.046(2) -0.0028(16) 0.003(2) -0.0051(19)
C11 0.046(2) 0.0339(19) 0.0347(19) -0.0070(15) 0.0023(18) -0.0015(18)
C12 0.072(3) 0.037(2) 0.039(2) -0.0104(17) 0.003(2) -0.008(2)
C13 0.057(3) 0.039(2) 0.036(2) -0.0075(16) 0.0057(19) -0.007(2)
C14 0.035(2) 0.0371(19) 0.0346(19) -0.0059(15) 0.0012(17) -0.0017(17)
C15 0.049(3) 0.041(2) 0.037(2) -0.0032(16) -0.0013(19) 0.0002(19)
C16 0.043(2) 0.038(2) 0.043(2) 0.0012(17) 0.0016(19) 0.0007(19)
C17 0.035(2) 0.0312(18) 0.047(2) -0.0016(16) 0.0039(18) 0.0014(17)
C18 0.069(3) 0.044(2) 0.038(2) 0.0037(18) 0.003(2) -0.003(2)
C19 0.121(6) 0.081(4) 0.086(4) 0.039(3) -0.043(4) -0.020(4)
C20 0.120(7) 0.134(6) 0.094(5) 0.064(5) 0.054(5) 0.031(6)
C21 0.186(9) 0.046(3) 0.058(3) 0.016(2) -0.001(4) -0.007(4)
C22 0.059(3) 0.043(2) 0.046(2) 0.0074(18) 0.003(2) 0.003(2)
C23 0.092(4) 0.058(3) 0.043(2) 0.012(2) -0.006(3) -0.009(3)
C24 0.111(6) 0.084(4) 0.087(4) 0.040(3) 0.026(4) 0.052(4)
C25 0.115(5) 0.062(3) 0.059(3) 0.018(2) -0.011(3) -0.035(4)
C26 0.061(3) 0.060(3) 0.061(3) 0.0022(14) -0.0008(14) 0.0008(14)
C27 0.058(3) 0.058(3) 0.057(3) 0.0002(14) -0.0011(14) 0.0003(14)
C28 0.047(3) 0.048(2) 0.047(2) -0.0009(14) -0.0005(14) -0.0003(14)
C29 0.045(2) 0.044(2) 0.043(2) -0.0013(14) 0.0002(14) -0.0001(14)
C30 0.044(2) 0.044(2) 0.045(2) -0.0012(13) 0.0006(14) 0.0007(13)
C31 0.042(2) 0.040(2) 0.041(2) -0.0001(14) 0.0004(14) -0.0001(13)
C32 0.050(3) 0.049(3) 0.050(3) 0.0011(14) 0.0005(14) 0.0000(14)
C33 0.055(3) 0.056(3) 0.055(3) -0.0005(14) 0.0012(14) 0.0008(14)
C34 0.051(3) 0.050(3) 0.050(3) -0.0012(14) 0.0009(14) 0.0015(14)
C35 0.044(2) 0.044(2) 0.046(2) -0.0006(13) 0.0002(14) 0.0015(14)
C36 0.049(2) 0.045(2) 0.048(2) 0.0011(14) 0.0002(14) 0.0014(13)
C1 0.046(3) 0.046(2) 0.045(2) 0.0011(14) 0.0002(13) -0.0002(14)
K1 0.0448(5) 0.0367(4) 0.0456(5) -0.0064(4) -0.0035(4) -0.0041(4)
O1 0.0458(16) 0.0389(13) 0.0381(14) -0.0084(11) -0.0060(14) -0.0029(13)
O2 0.0484(18) 0.0292(12) 0.0482(15) -0.0067(11) -0.0036(14) -0.0008(13)
O3 0.179(5) 0.0355(16) 0.0492(18) -0.0026(14) -0.020(2) -0.031(2)
O4 0.094(3) 0.0493(17) 0.0390(16) -0.0088(13) -0.0096(18) -0.0156(19)
O5 0.048(2) 0.047(2) 0.049(2) -0.0001(13) -0.0007(13) -0.0005(13)
O6 0.048(2) 0.048(2) 0.049(2) 0.0006(13) -0.0037(13) -0.0007(13)
O7 0.043(2) 0.042(2) 0.041(2) -0.0013(13) 0.0015(13) -0.0004(13)
O8 0.044(2) 0.042(2) 0.044(2) -0.0005(13) 0.0004(13) -0.0013(13)
O9 0.048(2) 0.049(2) 0.050(2) 0.0003(13) 0.0000(13) 0.0014(13)
O10 0.045(2) 0.047(2) 0.047(2) -0.0008(13) 0.0015(13) 0.0024(13)
C30' 0.055(3) 0.054(3) 0.055(3) -0.0009(14) 0.0002(14) 0.0002(14)
C31' 0.054(3) 0.054(3) 0.055(3) 0.0001(14) -0.0004(14) 0.0004(14)
C33' 0.051(3) 0.052(3) 0.050(3) 0.0002(14) 0.0008(14) 0.0000(14)
C28' 0.045(3) 0.045(3) 0.045(3) -0.0004(14) -0.0005(14) -0.0004(14)
O5' 0.056(3) 0.056(3) 0.056(3) 0.0010(14) 0.0007(14) 0.0004(13)
C34' 0.055(3) 0.055(3) 0.055(3) -0.0010(14) 0.0008(14) 0.0000(14)
O10' 0.054(3) 0.055(3) 0.055(3) -0.0003(14) 0.0014(14) 0.0024(13)
O7' 0.049(3) 0.048(3) 0.050(2) -0.0009(13) -0.0008(13) 0.0011(13)
C32' 0.064(4) 0.063(4) 0.063(4) 0.0012(14) 0.0002(14) -0.0004(14)
C29' 0.051(3) 0.052(3) 0.052(3) -0.0017(14) -0.0001(14) 0.0003(14)
C35' 0.053(3) 0.053(3) 0.053(3) -0.0012(14) 0.0011(14) 0.0009(14)
C36' 0.064(4) 0.063(4) 0.065(4) -0.0002(14) 0.0005(14) 0.0011(14)
O6' 0.054(3) 0.055(3) 0.055(3) -0.0020(14) -0.0025(13) -0.0001(14)
C26' 0.055(3) 0.054(3) 0.055(3) 0.0010(14) -0.0004(14) 0.0005(14)
C1' 0.073(4) 0.073(4) 0.073(4) 0.0006(14) 0.0005(14) -0.0003(14)
O9' 0.056(3) 0.056(3) 0.056(3) -0.0002(14) 0.0003(13) -0.0019(14)
O8' 0.054(3) 0.054(3) 0.054(3) 0.0005(14) 0.0002(14) -0.0009(13)
C27' 0.059(3) 0.059(3) 0.058(3) 0.0006(14) -0.0006(14) -0.0001(14)

loop_
_atom_type_symbol
_atom_type_description
_atom_type_scat_dispersion_real
_atom_type_scat_dispersion_imag
_atom_type_scat_source
C C 0.0033 0.0016 'International Tables Vol C Tables 4.2.6.8 and 6.1.1.4'
H H 0.0000 0.0000 'International Tables Vol C Tables 4.2.6.8 and 6.1.1.4'
O O 0.0106 0.0060 'International Tables Vol C Tables 4.2.6.8 and 6.1.1.4'
K K 0.2009 0.2494 'International Tables Vol C Tables 4.2.6.8 and 6.1.1.4'

loop_
_geom_angle_atom_site_label_1
_geom_angle_atom_site_label_2
_geom_angle_atom_site_label_3
_geom_angle
_geom_angle_site_symmetry_1
_geom_angle_site_symmetry_3
_geom_angle_publ_flag
O1 C2 C3 121.6(3) . . ?
O1 C2 C7 120.7(3) . . ?
C3 C2 C7 117.8(3) . . ?
O1 C2 K1 51.04(19) . . ?
C3 C2 K1 75.0(2) . . ?
C7 C2 K1 156.6(3) . . ?
O2 C3 C2 120.6(3) . . ?
O2 C3 C4 120.4(4) . . ?
C2 C3 C4 119.0(3) . . ?
O2 C3 K1 45.65(19) . . ?
C2 C3 K1 80.4(2) . . ?
C4 C3 K1 151.5(3) . . ?
C5 C4 C17 118.3(3) . . ?
C5 C4 C3 122.2(3) . . ?
C17 C4 C3 119.4(3) . . ?
C14 C5 C4 118.8(3) . . ?
C14 C5 C6 121.8(3) . . ?
C4 C5 C6 119.4(3) . . ?
C11 C6 C7 117.7(3) . . ?
C11 C6 C5 122.2(3) . . ?
C7 C6 C5 120.1(3) . . ?
C8 C7 C6 119.1(3) . . ?
C8 C7 C2 119.3(3) . . ?
C6 C7 C2 121.6(3) . . ?
C9 C8 C7 122.7(4) . . ?
C9 C8 H8 118.7 . . ?
C7 C8 H8 118.7 . . ?
C8 C9 C10 117.6(4) . . ?
C8 C9 C18 120.3(4) . . ?
C10 C9 C18 122.1(4) . . ?
C11 C10 C9 121.5(4) . . ?
C11 C10 H10 119.3 . . ?
C9 C10 H10 119.3 . . ?
C10 C11 C6 121.5(3) . . ?
C10 C11 C12 119.4(3) . . ?
C6 C11 C12 119.1(3) . . ?
O3 C12 C11 123.2(4) . . ?
O3 C12 C13 118.7(4) . . ?
C11 C12 C13 118.1(3) . . ?
O4 C13 C14 123.6(4) . . ?
O4 C13 C12 117.8(4) . . ?
C14 C13 C12 118.6(3) . . ?
C15 C14 C5 120.9(3) . . ?
C15 C14 C13 119.4(4) . . ?
C5 C14 C13 119.7(3) . . ?
C14 C15 C16 121.1(4) . . ?
C14 C15 H15 119.5 . . ?
C16 C15 H15 119.5 . . ?
C17 C16 C15 117.6(4) . . ?
C17 C16 C22 120.1(4) . . ?
C15 C16 C22 122.3(4) . . ?
C16 C17 C4 123.2(4) . . ?
C16 C17 H17 118.4 . . ?
C4 C17 H17 118.4 . . ?
C21 C18 C19 108.1(6) . . ?
C21 C18 C20 109.6(6) . . ?
C19 C18 C20 107.3(5) . . ?
C21 C18 C9 111.7(4) . . ?
C19 C18 C9 112.3(4) . . ?
C20 C18 C9 107.7(4) . . ?
C18 C19 H19A 109.5 . . ?
C18 C19 H19B 109.5 . . ?
H19A C19 H19B 109.5 . . ?
C18 C19 H19C 109.5 . . ?
H19A C19 H19C 109.5 . . ?
H19B C19 H19C 109.5 . . ?
C18 C20 H20A 109.5 . . ?
C18 C20 H20B 109.5 . . ?
H20A C20 H20B 109.5 . . ?
C18 C20 H20C 109.5 . . ?
H20A C20 H20C 109.5 . . ?
H20B C20 H20C 109.5 . . ?
C18 C21 H21A 109.5 . . ?
C18 C21 H21B 109.5 . . ?
H21A C21 H21B 109.5 . . ?
C18 C21 H21C 109.5 . . ?
H21A C21 H21C 109.5 . . ?
H21B C21 H21C 109.5 . . ?
C23 C22 C24 110.0(5) . . ?
C23 C22 C25 106.7(4) . . ?
C24 C22 C25 108.7(5) . . ?
C23 C22 C16 112.1(4) . . ?
C24 C22 C16 109.0(4) . . ?
C25 C22 C16 110.2(4) . . ?
C22 C23 H23A 109.5 . . ?
C22 C23 H23B 109.5 . . ?
H23A C23 H23B 109.5 . . ?
C22 C23 H23C 109.5 . . ?
H23A C23 H23C 109.5 . . ?
H23B C23 H23C 109.5 . . ?
C22 C24 H24A 109.5 . . ?
C22 C24 H24B 109.5 . . ?
H24A C24 H24B 109.5 . . ?
C22 C24 H24C 109.5 . . ?
H24A C24 H24C 109.5 . . ?
H24B C24 H24C 109.5 . . ?
C22 C25 H25A 109.5 . . ?
C22 C25 H25B 109.5 . . ?
H25A C25 H25B 109.5 . . ?
C22 C25 H25C 109.5 . . ?
H25A C25 H25C 109.5 . . ?
H25B C25 H25C 109.5 . . ?
O5 C26 C27 109.4(9) . . ?
O5 C26 H26A 109.8 . . ?
C27 C26 H26A 109.8 . . ?
O5 C26 H26B 109.8 . . ?
C27 C26 H26B 109.8 . . ?
H26A C26 H26B 108.2 . . ?
O6 C27 C26 109.8(9) . . ?
O6 C27 H27A 109.7 . . ?
C26 C27 H27A 109.7 . . ?
O6 C27 H27B 109.7 . . ?
C26 C27 H27B 109.7 . . ?
H27A C27 H27B 108.2 . . ?
O6 C28 C29 109.6(8) . . ?
O6 C28 H28A 109.8 . . ?
C29 C28 H28A 109.8 . . ?
O6 C28 H28B 109.8 . . ?
C29 C28 H28B 109.8 . . ?
H28A C28 H28B 108.2 . . ?
O7 C29 C28 109.6(8) . . ?
O7 C29 H29A 109.8 . . ?
C28 C29 H29A 109.8 . . ?
O7 C29 H29B 109.8 . . ?
C28 C29 H29B 109.8 . . ?
H29A C29 H29B 108.2 . . ?
C31 C30 O7 110.2(7) . . ?
C31 C30 H30A 109.6 . . ?
O7 C30 H30A 109.6 . . ?
C31 C30 H30B 109.6 . . ?
O7 C30 H30B 109.6 . . ?
H30A C30 H30B 108.1 . . ?
O8 C31 C30 109.4(7) . . ?
O8 C31 H31A 109.8 . . ?
C30 C31 H31A 109.8 . . ?
O8 C31 H31B 109.8 . . ?
C30 C31 H31B 109.8 . . ?
H31A C31 H31B 108.2 . . ?
O8 C32 C1 107.1(8) . . ?
O8 C32 H32A 110.3 . . ?
C1 C32 H32A 110.3 . . ?
O8 C32 H32B 110.3 . . ?
C1 C32 H32B 110.3 . . ?
H32A C32 H32B 108.6 . . ?
O9 C33 C34 108.8(9) . . ?
O9 C33 H33A 109.9 . . ?
C34 C33 H33A 109.9 . . ?
O9 C33 H33B 109.9 . . ?
C34 C33 H33B 109.9 . . ?
H33A C33 H33B 108.3 . . ?
O10 C34 C33 112.4(9) . . ?
O10 C34 H34A 109.1 . . ?
C33 C34 H34A 109.1 . . ?
O10 C34 H34B 109.1 . . ?
C33 C34 H34B 109.1 . . ?
H34A C34 H34B 107.9 . . ?
O10 C35 C36 109.1(8) . . ?
O10 C35 H35A 109.9 . . ?
C36 C35 H35A 109.9 . . ?
O10 C35 H35B 109.9 . . ?
C36 C35 H35B 109.9 . . ?
H35A C35 H35B 108.3 . . ?
O5 C36 C35 108.9(8) . . ?
O5 C36 H36A 109.9 . . ?
C35 C36 H36A 109.9 . . ?
O5 C36 H36B 109.9 . . ?
C35 C36 H36B 109.9 . . ?
H36A C36 H36B 108.3 . . ?
O9 C1 C32 106.9(8) . . ?
O9 C1 H1A 110.3 . . ?
C32 C1 H1A 110.3 . . ?
O9 C1 H1B 110.3 . . ?
C32 C1 H1B 110.3 . . ?
H1A C1 H1B 108.6 . . ?
O2 K1 O6' 139.4(2) . . ?
O2 K1 O1 59.87(8) . . ?
O6' K1 O1 89.79(19) . . ?
O2 K1 O8 89.41(16) . . ?
O1 K1 O8 144.30(16) . . ?
O2 K1 O10' 85.3(2) . . ?
O6' K1 O10' 114.8(3) . . ?
O1 K1 O10' 75.98(19) . . ?
O2 K1 O6 138.42(16) . . ?
O1 K1 O6 82.99(16) . . ?
O8 K1 O6 116.3(2) . . ?
O2 K1 O7 134.29(16) . . ?
O1 K1 O7 130.35(16) . . ?
O8 K1 O7 58.5(2) . . ?
O6 K1 O7 57.8(2) . . ?
O2 K1 O8' 83.9(2) . . ?
O6' K1 O8' 115.1(3) . . ?
O1 K1 O8' 142.2(2) . . ?
O10' K1 O8' 113.8(3) . . ?
O2 K1 O5 117.86(17) . . ?
O1 K1 O5 70.53(15) . . ?
O8 K1 O5 145.0(2) . . ?
O6 K1 O5 57.9(2) . . ?
O7 K1 O5 105.7(2) . . ?
O2 K1 O10 78.30(16) . . ?
O1 K1 O10 80.48(15) . . ?
O8 K1 O10 112.8(2) . . ?
O6 K1 O10 115.6(2) . . ?
O7 K1 O10 141.28(19) . . ?
O5 K1 O10 57.9(2) . . ?
O2 K1 O7' 126.90(19) . . ?
O6' K1 O7' 58.0(3) . . ?
O1 K1 O7' 137.29(19) . . ?
O10' K1 O7' 140.3(3) . . ?
O8' K1 O7' 57.0(3) . . ?
O2 K1 O9' 73.0(2) . . ?
O6' K1 O9' 147.6(3) . . ?
O1 K1 O9' 116.2(2) . . ?
O10' K1 O9' 58.9(3) . . ?
O8' K1 O9' 55.5(3) . . ?
O7' K1 O9' 104.7(3) . . ?
C2 O1 K1 108.9(2) . . ?
C3 O2 K1 114.6(2) . . ?
C36 O5 C26 111.1(9) . . ?
C36 O5 K1 111.0(5) . . ?
C26 O5 K1 105.1(6) . . ?
C27 O6 C28 112.1(9) . . ?
C27 O6 K1 120.2(7) . . ?
C28 O6 K1 119.5(6) . . ?
C29 O7 C30 110.8(8) . . ?
C29 O7 K1 111.9(5) . . ?
C30 O7 K1 110.3(5) . . ?
C31 O8 C32 111.2(7) . . ?
C31 O8 K1 120.2(5) . . ?
C32 O8 K1 122.5(6) . . ?
C1 O9 C33 110.6(9) . . ?
C1 O9 K1 102.5(5) . . ?
C33 O9 K1 108.2(6) . . ?
C35 O10 C34 114.4(8) . . ?
C35 O10 K1 115.8(6) . . ?
C34 O10 K1 118.0(6) . . ?
O7' C30' C31' 111.4(10) . . ?
O7' C30' H30C 109.3 . . ?
C31' C30' H30C 109.3 . . ?
O7' C30' H30D 109.3 . . ?
C31' C30' H30D 109.3 . . ?
H30C C30' H30D 108.0 . . ?
O8' C31' C30' 109.5(10) . . ?
O8' C31' H31C 109.8 . . ?
C30' C31' H31C 109.8 . . ?
O8' C31' H31D 109.8 . . ?
C30' C31' H31D 109.8 . . ?
H31C C31' H31D 108.2 . . ?
O9' C33' C34' 107.9(10) . . ?
O9' C33' H33C 110.1 . . ?
C34' C33' H33C 110.1 . . ?
O9' C33' H33D 110.1 . . ?
C34' C33' H33D 110.1 . . ?
H33C C33' H33D 108.4 . . ?
O6' C28' C29' 110.2(9) . . ?
O6' C28' H28C 109.6 . . ?
C29' C28' H28C 109.6 . . ?
O6' C28' H28D 109.6 . . ?
C29' C28' H28D 109.6 . . ?
H28C C28' H28D 108.1 . . ?
C26' O5' C36' 112.6(11) . . ?
C26' O5' K1 103.8(7) . . ?
C36' O5' K1 106.8(7) . . ?
O10' C34' C33' 110.3(10) . . ?
O10' C34' H34C 109.6 . . ?
C33' C34' H34C 109.6 . . ?
O10' C34' H34D 109.6 . . ?
C33' C34' H34D 109.6 . . ?
H34C C34' H34D 108.1 . . ?
C35' O10' C34' 113.7(10) . . ?
C35' O10' K1 120.7(7) . . ?
C34' O10' K1 116.3(7) . . ?
C29' O7' C30' 110.4(10) . . ?
C29' O7' K1 108.6(6) . . ?
C30' O7' K1 112.9(6) . . ?
O8' C32' C1' 111.9(11) . . ?
O8' C32' H32C 109.2 . . ?
C1' C32' H32C 109.2 . . ?
O8' C32' H32D 109.2 . . ?
C1' C32' H32D 109.2 . . ?
H32C C32' H32D 107.9 . . ?
O7' C29' C28' 109.2(10) . . ?
O7' C29' H29C 109.8 . . ?
C28' C29' H29C 109.8 . . ?
O7' C29' H29D 109.8 . . ?
C28' C29' H29D 109.8 . . ?
H29C C29' H29D 108.3 . . ?
O10' C35' C36' 108.9(11) . . ?
O10' C35' H35C 109.9 . . ?
C36' C35' H35C 109.9 . . ?
O10' C35' H35D 109.9 . . ?
C36' C35' H35D 109.9 . . ?
H35C C35' H35D 108.3 . . ?
O5' C36' C35' 110.4(11) . . ?
O5' C36' H36C 109.6 . . ?
C35' C36' H36C 109.6 . . ?
O5' C36' H36D 109.6 . . ?
C35' C36' H36D 109.6 . . ?
H36C C36' H36D 108.1 . . ?
C28' O6' C27' 112.4(10) . . ?
C28' O6' K1 119.8(7) . . ?
C27' O6' K1 119.9(7) . . ?
O5' C26' C27' 109.6(11) . . ?
O5' C26' H26C 109.7 . . ?
C27' C26' H26C 109.7 . . ?
O5' C26' H26D 109.7 . . ?
C27' C26' H26D 109.7 . . ?
H26C C26' H26D 108.2 . . ?
O9' C1' C32' 106.8(13) . . ?
O9' C1' H1'A 110.4 . . ?
C32' C1' H1'A 110.4 . . ?
O9' C1' H1'B 110.4 . . ?
C32' C1' H1'B 110.4 . . ?
H1'A C1' H1'B 108.6 . . ?
C33' O9' C1' 106.4(11) . . ?
C33' O9' K1 108.4(7) . . ?
C1' O9' K1 106.0(8) . . ?
C32' O8' C31' 114.7(11) . . ?
C32' O8' K1 120.5(8) . . ?
C31' O8' K1 120.2(7) . . ?
O6' C27' C26' 109.1(10) . . ?
O6' C27' H27C 109.9 . . ?
C26' C27' H27C 109.9 . . ?
O6' C27' H27D 109.9 . . ?
C26' C27' H27D 109.9 . . ?
H27C C27' H27D 108.3 . . ?

loop_
_geom_bond_atom_site_label_1
_geom_bond_atom_site_label_2
_geom_bond_distance
_geom_bond_site_symmetry_2
_geom_bond_publ_flag
C2 O1 1.253(5) . ?
C2 C3 1.458(6) . ?
C2 C7 1.478(5) . ?
C2 K1 3.463(4) . ?
C3 O2 1.263(5) . ?
C3 C4 1.459(5) . ?
C3 K1 3.393(4) . ?
C4 C5 1.406(5) . ?
C4 C17 1.410(5) . ?
C5 C14 1.406(5) . ?
C5 C6 1.455(5) . ?
C6 C11 1.408(5) . ?
C6 C7 1.414(5) . ?
C7 C8 1.409(5) . ?
C8 C9 1.388(6) . ?
C8 H8 0.9300 . ?
C9 C10 1.388(6) . ?
C9 C18 1.534(6) . ?
C10 C11 1.386(6) . ?
C10 H10 0.9300 . ?
C11 C12 1.491(6) . ?
C12 O3 1.202(5) . ?
C12 C13 1.534(6) . ?
C13 O4 1.218(5) . ?
C13 C14 1.474(5) . ?
C14 C15 1.392(6) . ?
C15 C16 1.394(6) . ?
C15 H15 0.9300 . ?
C16 C17 1.381(6) . ?
C16 C22 1.537(6) . ?
C17 H17 0.9300 . ?
C18 C21 1.515(7) . ?
C18 C19 1.515(9) . ?
C18 C20 1.529(9) . ?
C19 H19A 0.9600 . ?
C19 H19B 0.9600 . ?
C19 H19C 0.9600 . ?
C20 H20A 0.9600 . ?
C20 H20B 0.9600 . ?
C20 H20C 0.9600 . ?
C21 H21A 0.9600 . ?
C21 H21B 0.9600 . ?
C21 H21C 0.9600 . ?
C22 C23 1.512(6) . ?
C22 C24 1.522(8) . ?
C22 C25 1.529(8) . ?
C23 H23A 0.9600 . ?
C23 H23B 0.9600 . ?
C23 H23C 0.9600 . ?
C24 H24A 0.9600 . ?
C24 H24B 0.9600 . ?
C24 H24C 0.9600 . ?
C25 H25A 0.9600 . ?
C25 H25B 0.9600 . ?
C25 H25C 0.9600 . ?
C26 O5 1.402(14) . ?
C26 C27 1.521(15) . ?
C26 H26A 0.9700 . ?
C26 H26B 0.9700 . ?
C27 O6 1.381(14) . ?
C27 H27A 0.9700 . ?
C27 H27B 0.9700 . ?
C28 O6 1.449(12) . ?
C28 C29 1.486(14) . ?
C28 H28A 0.9700 . ?
C28 H28B 0.9700 . ?
C29 O7 1.395(12) . ?
C29 H29A 0.9700 . ?
C29 H29B 0.9700 . ?
C30 C31 1.461(13) . ?
C30 O7 1.465(11) . ?
C30 H30A 0.9700 . ?
C30 H30B 0.9700 . ?
C31 O8 1.423(12) . ?
C31 H31A 0.9700 . ?
C31 H31B 0.9700 . ?
C32 O8 1.460(12) . ?
C32 C1 1.556(13) . ?
C32 H32A 0.9700 . ?
C32 H32B 0.9700 . ?
C33 O9 1.380(13) . ?
C33 C34 1.500(15) . ?
C33 H33A 0.9700 . ?
C33 H33B 0.9700 . ?
C34 O10 1.427(13) . ?
C34 H34A 0.9700 . ?
C34 H34B 0.9700 . ?
C35 O10 1.430(12) . ?
C35 C36 1.485(14) . ?
C35 H35A 0.9700 . ?
C35 H35B 0.9700 . ?
C36 O5 1.399(12) . ?
C36 H36A 0.9700 . ?
C36 H36B 0.9700 . ?
C1 O9 1.380(13) . ?
C1 H1A 0.9700 . ?
C1 H1B 0.9700 . ?
K1 O2 2.668(3) . ?
K1 O6' 2.842(8) . ?
K1 O1 2.847(3) . ?
K1 O8 2.850(7) . ?
K1 O10' 2.861(8) . ?
K1 O6 2.859(7) . ?
K1 O7 2.911(6) . ?
K1 O8' 2.922(9) . ?
K1 O5 2.933(7) . ?
K1 O10 2.942(7) . ?
K1 O7' 2.941(8) . ?
K1 O9' 2.991(10) . ?
C30' O7' 1.426(15) . ?
C30' C31' 1.465(17) . ?
C30' H30C 0.9700 . ?
C30' H30D 0.9700 . ?
C31' O8' 1.427(15) . ?
C31' H31C 0.9700 . ?
C31' H31D 0.9700 . ?
C33' O9' 1.372(15) . ?
C33' C34' 1.502(18) . ?
C33' H33C 0.9700 . ?
C33' H33D 0.9700 . ?
C28' O6' 1.411(14) . ?
C28' C29' 1.492(16) . ?
C28' H28C 0.9700 . ?
C28' H28D 0.9700 . ?
O5' C26' 1.379(16) . ?
O5' C36' 1.420(16) . ?
C34' O10' 1.505(15) . ?
C34' H34C 0.9700 . ?
C34' H34D 0.9700 . ?
O10' C35' 1.403(15) . ?
O7' C29' 1.401(15) . ?
C32' O8' 1.406(17) . ?
C32' C1' 1.51(2) . ?
C32' H32C 0.9700 . ?
C32' H32D 0.9700 . ?
C29' H29C 0.9700 . ?
C29' H29D 0.9700 . ?
C35' C36' 1.448(18) . ?
C35' H35C 0.9700 . ?
C35' H35D 0.9700 . ?
C36' H36C 0.9700 . ?
C36' H36D 0.9700 . ?
O6' C27' 1.434(16) . ?
C26' C27' 1.500(18) . ?
C26' H26C 0.9700 . ?
C26' H26D 0.9700 . ?
C1' O9' 1.425(19) . ?
C1' H1'A 0.9700 . ?
C1' H1'B 0.9700 . ?
C27' H27C 0.9700 . ?
C27' H27D 0.9700 . ?
